data_4120281
loop_
_publ_author_name
'Cl\'ement Camp'
'Jacques P\'ecaut'
'Marinella Mazzanti'

_publ_section_title
;
 Tuning Uranium-Nitrogen Multiple Bond Formation with Ancillary Siloxide
 Ligands
;
_journal_name_full 'Journal of the American Chemical Society'
_journal_page_first 12101
_journal_page_last 12111
_journal_paper_doi 10.1021/ja405815b
_journal_volume 135
_journal_year 2013
_chemical_formula_sum 'C88 H168 N4 O16 Si4 U2'
_chemical_formula_weight 2126.68
_chemical_name_systematic
; 
 ? 
;
_space_group_IT_number 14
_symmetry_cell_setting monoclinic
_symmetry_space_group_name_Hall '-P 2yn'
_symmetry_space_group_name_H-M 'P 1 21/n 1'
_atom_sites_solution_hydrogens geom
_atom_sites_solution_primary direct
_atom_sites_solution_secondary difmap
_audit_creation_method SHELXL-97
_cell_angle_alpha 90.00
_cell_angle_beta 97.154(5)
_cell_angle_gamma 90.00
_cell_formula_units_Z 4
_cell_length_a 15.5600(7)
_cell_length_b 28.0501(11)
_cell_length_c 25.1711(11)
_cell_measurement_reflns_used 3794
_cell_measurement_temperature 150(2)
_cell_measurement_theta_max 32.4328
_cell_measurement_theta_min 3.2559
_cell_volume 10900.6(8)
_computing_cell_refinement
;
CrysAlisPro, Agilent Technologies,
Version 1.171.36.20 (release 27-06-2012 CrysAlis171 .NET)
(compiled Jul 11 2012,15:38:31)
;
_computing_data_collection
;
CrysAlisPro, Agilent Technologies,
Version 1.171.36.20 (release 27-06-2012 CrysAlis171 .NET)
(compiled Jul 11 2012,15:38:31)
;
_computing_data_reduction
;
CrysAlisPro, Agilent Technologies,
Version 1.171.36.20 (release 27-06-2012 CrysAlis171 .NET)
(compiled Jul 11 2012,15:38:31)
;
_computing_molecular_graphics
;
Mercury 3.1 New software for searching the Cambridge Structural Database 
and visualizing crystal structures (I.J. Bruno, J.C. Cole, P.R. Edgington, 
M. Kessler, C.F. Macrae, P. McCabe, J. Pearson, R. Taylor, 
Acta Cryst., 2002, B58, 389-397)
;
_computing_publication_material 'SHELXS-97 (Sheldrick, 1990)'
_computing_structure_refinement
;
OLEX2: a complete structure solution, refinement and analysis program 
(O. V. Dolomanov, L. J. Bourhis, R. J. Gildea, J. A. K. Howard and 
H. Puschmann. J. Appl. Cryst. 2009, 42, 339-34).
;
_computing_structure_solution
;
SUPERFLIP program (Palatinus, L. & Chapuis, G. J. Appl. Cryst., 2007,
 40, 786-790)
;
_diffrn_ambient_temperature 150(2)
_diffrn_detector_area_resol_mean 15.9653
_diffrn_measured_fraction_theta_full 0.996
_diffrn_measured_fraction_theta_max 0.996
_diffrn_measurement_details
;
  1 omega  -27.00   75.00   1.0000  150.0000
omega____ theta____ kappa____ phi______ frames
    -       25.4051    0.0000 -180.0000 102

  2 omega   -5.00   93.00   1.0000  150.0000
omega____ theta____ kappa____ phi______ frames
    -       25.4051   77.0000  150.0000 98

  3 omega  -57.00   -5.00   1.0000  150.0000
omega____ theta____ kappa____ phi______ frames
    -      -27.1239   77.0000   90.0000 52

;
_diffrn_measurement_device_type 'Xcalibur, Sapphire3'
_diffrn_measurement_method '\w scans'
_diffrn_radiation_monochromator graphite
_diffrn_radiation_source 'fine-focus sealed tube'
_diffrn_radiation_type MoK\a
_diffrn_radiation_wavelength 0.71073
_diffrn_reflns_av_R_equivalents 0.1588
_diffrn_reflns_av_sigmaI/netI 0.2922
_diffrn_reflns_limit_h_max 18
_diffrn_reflns_limit_h_min -19
_diffrn_reflns_limit_k_max 35
_diffrn_reflns_limit_k_min -35
_diffrn_reflns_limit_l_max 31
_diffrn_reflns_limit_l_min -16
_diffrn_reflns_number 49524
_diffrn_reflns_theta_full 26.37
_diffrn_reflns_theta_max 26.37
_diffrn_reflns_theta_min 3.26
_exptl_absorpt_coefficient_mu 3.066
_exptl_absorpt_correction_T_max 0.9384
_exptl_absorpt_correction_T_min 0.7532
_exptl_absorpt_correction_type analytical
_exptl_absorpt_process_details
;
CrysAlisPro, Agilent Technologies,
Version 1.171.36.20 (release 27-06-2012 CrysAlis171 .NET)
(compiled Jul 11 2012,15:38:31)
Analytical numeric absorption correction using a multifaceted crystal
            model based on expressions derived by R.C. Clark & J.S. Reid.
(Clark, R. C. & Reid, J. S. (1995). Acta Cryst. A51, 887-897)
;
_exptl_crystal_colour 'translucent dark brown'
_exptl_crystal_density_diffrn 1.296
_exptl_crystal_description plate
_exptl_crystal_F_000 4368
_exptl_crystal_size_max 0.10
_exptl_crystal_size_mid 0.09
_exptl_crystal_size_min 0.02
_refine_diff_density_max 3.150
_refine_diff_density_min -2.063
_refine_diff_density_rms 0.230
_refine_ls_extinction_method none
_refine_ls_goodness_of_fit_ref 0.983
_refine_ls_hydrogen_treatment constr
_refine_ls_matrix_type full
_refine_ls_number_parameters 1063
_refine_ls_number_reflns 22210
_refine_ls_number_restraints 78
_refine_ls_restrained_S_all 0.982
_refine_ls_R_factor_all 0.1939
_refine_ls_R_factor_gt 0.0822
_refine_ls_shift/su_max 0.030
_refine_ls_shift/su_mean 0.001
_refine_ls_structure_factor_coef Fsqd
_refine_ls_weighting_details 'calc w=1/[\s^2^(Fo^2^)+(0.0509P)^2^+0.0000P] where P=(Fo^2^+2Fc^2^)/3'
_refine_ls_weighting_scheme calc
_refine_ls_wR_factor_gt 0.1722
_refine_ls_wR_factor_ref 0.2252
_reflns_number_gt 10507
_reflns_number_total 22210
_reflns_threshold_expression >2sigma(I)
_cod_data_source_file ja405815b_si_002_04.cif
_cod_data_source_block 4
_cod_original_sg_symbol_H-M 'P 21/n'
_cod_database_code 4120281

loop_
_symmetry_equiv_pos_as_xyz
'x, y, z'
'-x+1/2, y+1/2, -z+1/2'
'-x, -y, -z'
'x-1/2, -y-1/2, z-1/2'

loop_
_atom_site_label
_atom_site_type_symbol
_atom_site_fract_x
_atom_site_fract_y
_atom_site_fract_z
_atom_site_U_iso_or_equiv
_atom_site_adp_type
_atom_site_occupancy
_atom_site_symmetry_multiplicity
_atom_site_calc_flag
_atom_site_refinement_flags
U1 U 0.51808(3) 0.533528(17) 0.26657(2) 0.01482(15) Uani 1 1 d .
U2 U 0.38397(3) 0.640783(17) 0.21929(2) 0.01600(15) Uani 1 1 d .
Si1 Si 0.5846(3) 0.63350(13) 0.32298(17) 0.0170(9) Uani 1 1 d .
O1 O 0.5080(6) 0.6200(3) 0.2769(4) 0.018(2) Uani 1 1 d U
O2 O 0.6153(6) 0.5774(3) 0.3424(4) 0.017(2) Uani 1 1 d .
O3 O 0.6668(6) 0.6568(3) 0.3038(4) 0.027(3) Uani 1 1 d .
O4 O 0.5557(6) 0.6647(3) 0.3720(4) 0.017(2) Uani 1 1 d .
C1 C 0.6939(9) 0.5596(5) 0.3755(7) 0.026(4) Uani 1 1 d .
C2 C 0.7271(9) 0.5991(5) 0.4151(6) 0.027(4) Uani 1 1 d .
H2A H 0.6830 0.6062 0.4386 0.040 Uiso 1 1 calc R
H2B H 0.7392 0.6279 0.3953 0.040 Uiso 1 1 calc R
H2C H 0.7803 0.5884 0.4368 0.040 Uiso 1 1 calc R
C3 C 0.6656(10) 0.5169(5) 0.4036(6) 0.026(4) Uani 1 1 d .
H3A H 0.6485 0.4917 0.3773 0.040 Uiso 1 1 calc R
H3B H 0.6162 0.5252 0.4224 0.040 Uiso 1 1 calc R
H3C H 0.7135 0.5055 0.4295 0.040 Uiso 1 1 calc R
C4 C 0.7601(10) 0.5476(5) 0.3377(7) 0.034(4) Uani 1 1 d .
H4A H 0.7774 0.5769 0.3206 0.051 Uiso 1 1 calc R
H4B H 0.7344 0.5254 0.3102 0.051 Uiso 1 1 calc R
H4C H 0.8111 0.5329 0.3581 0.051 Uiso 1 1 calc R
C5 C 0.7197(9) 0.7008(5) 0.3062(7) 0.024(4) Uani 1 1 d U
C6 C 0.7036(10) 0.7323(5) 0.3492(6) 0.031(4) Uani 1 1 d U
H6A H 0.7197 0.7163 0.3836 0.046 Uiso 1 1 calc R
H6B H 0.6420 0.7407 0.3455 0.046 Uiso 1 1 calc R
H6C H 0.7382 0.7614 0.3478 0.046 Uiso 1 1 calc R
C7 C 0.7025(11) 0.7254(6) 0.2515(7) 0.037(4) Uani 1 1 d .
H7A H 0.6423 0.7364 0.2456 0.055 Uiso 1 1 calc R
H7B H 0.7127 0.7028 0.2233 0.055 Uiso 1 1 calc R
H7C H 0.7415 0.7528 0.2506 0.055 Uiso 1 1 calc R
C8 C 0.8130(10) 0.6834(5) 0.3140(8) 0.044(5) Uani 1 1 d .
H8A H 0.8223 0.6614 0.2851 0.065 Uiso 1 1 calc R
H8B H 0.8246 0.6670 0.3485 0.065 Uiso 1 1 calc R
H8C H 0.8522 0.7107 0.3135 0.065 Uiso 1 1 calc R
C9 C 0.4873(9) 0.6599(5) 0.4046(6) 0.023(4) Uani 1 1 d .
C10 C 0.4708(10) 0.7101(5) 0.4230(7) 0.035(4) Uani 1 1 d .
H10A H 0.4601 0.7311 0.3918 0.052 Uiso 1 1 calc R
H10B H 0.5216 0.7214 0.4466 0.052 Uiso 1 1 calc R
H10C H 0.4201 0.7102 0.4425 0.052 Uiso 1 1 calc R
C11 C 0.5162(10) 0.6294(5) 0.4518(6) 0.031(4) Uani 1 1 d .
H11A H 0.5619 0.6459 0.4752 0.047 Uiso 1 1 calc R
H11B H 0.5386 0.5992 0.4397 0.047 Uiso 1 1 calc R
H11C H 0.4671 0.6231 0.4717 0.047 Uiso 1 1 calc R
C12 C 0.4058(9) 0.6403(5) 0.3738(6) 0.022(4) Uani 1 1 d .
H12A H 0.4169 0.6081 0.3610 0.033 Uiso 1 1 calc R
H12B H 0.3875 0.6610 0.3431 0.033 Uiso 1 1 calc R
H12C H 0.3600 0.6390 0.3972 0.033 Uiso 1 1 calc R
Si2 Si 0.6433(3) 0.41891(14) 0.29021(19) 0.0213(10) Uani 1 1 d .
O21 O 0.5751(6) 0.4620(3) 0.2844(4) 0.024(3) Uani 1 1 d .
O22 O 0.7257(6) 0.4351(3) 0.2604(4) 0.020(2) Uani 1 1 d .
O23 O 0.6813(7) 0.4062(3) 0.3517(5) 0.033(3) Uani 1 1 d .
O24 O 0.6016(6) 0.3692(3) 0.2653(4) 0.024(3) Uani 1 1 d .
C21 C 0.8092(9) 0.4134(5) 0.2575(8) 0.035(5) Uani 1 1 d .
C22 C 0.8657(11) 0.4238(6) 0.3092(8) 0.052(6) Uani 1 1 d .
H22A H 0.8400 0.4095 0.3390 0.079 Uiso 1 1 calc R
H22B H 0.8702 0.4584 0.3144 0.079 Uiso 1 1 calc R
H22C H 0.9235 0.4104 0.3077 0.079 Uiso 1 1 calc R
C23 C 0.8479(10) 0.4346(6) 0.2118(6) 0.033(4) Uani 1 1 d .
H23A H 0.8456 0.4695 0.2141 0.049 Uiso 1 1 calc R
H23B H 0.8153 0.4241 0.1781 0.049 Uiso 1 1 calc R
H23C H 0.9083 0.4244 0.2133 0.049 Uiso 1 1 calc R
C24 C 0.8022(9) 0.3588(5) 0.2515(8) 0.038(5) Uani 1 1 d .
H24A H 0.7711 0.3509 0.2164 0.056 Uiso 1 1 calc R
H24B H 0.7707 0.3459 0.2797 0.056 Uiso 1 1 calc R
H24C H 0.8604 0.3449 0.2548 0.056 Uiso 1 1 calc R
C25 C 0.6674(11) 0.3699(6) 0.3904(7) 0.036(4) Uani 1 1 d .
C26 C 0.7080(18) 0.3884(8) 0.4438(8) 0.107(10) Uani 1 1 d .
H26A H 0.6874 0.4209 0.4491 0.160 Uiso 1 1 calc R
H26B H 0.7712 0.3887 0.4448 0.160 Uiso 1 1 calc R
H26C H 0.6920 0.3677 0.4724 0.160 Uiso 1 1 calc R
C27 C 0.5700(14) 0.3655(7) 0.3912(9) 0.083(8) Uani 1 1 d .
H27A H 0.5407 0.3661 0.3544 0.124 Uiso 1 1 calc R
H27B H 0.5494 0.3922 0.4113 0.124 Uiso 1 1 calc R
H27C H 0.5572 0.3354 0.4082 0.124 Uiso 1 1 calc R
C28 C 0.7063(13) 0.3229(6) 0.3767(8) 0.060(7) Uani 1 1 d .
H28A H 0.7696 0.3252 0.3823 0.091 Uiso 1 1 calc R
H28B H 0.6872 0.3151 0.3391 0.091 Uiso 1 1 calc R
H28C H 0.6874 0.2978 0.3997 0.091 Uiso 1 1 calc R
C29 C 0.5459(10) 0.3572(5) 0.2174(7) 0.030(4) Uani 1 1 d .
C30 C 0.5692(10) 0.3072(4) 0.2019(7) 0.028(4) Uani 1 1 d .
H30A H 0.5682 0.2859 0.2326 0.042 Uiso 1 1 calc R
H30B H 0.6274 0.3072 0.1907 0.042 Uiso 1 1 calc R
H30C H 0.5272 0.2960 0.1722 0.042 Uiso 1 1 calc R
C31 C 0.4535(9) 0.3612(5) 0.2311(6) 0.027(4) Uani 1 1 d .
H31A H 0.4427 0.3939 0.2421 0.041 Uiso 1 1 calc R
H31B H 0.4457 0.3392 0.2604 0.041 Uiso 1 1 calc R
H31C H 0.4127 0.3529 0.1996 0.041 Uiso 1 1 calc R
C32 C 0.5587(10) 0.3907(5) 0.1727(7) 0.037(5) Uani 1 1 d .
H32A H 0.6182 0.3879 0.1642 0.055 Uiso 1 1 calc R
H32B H 0.5481 0.4235 0.1838 0.055 Uiso 1 1 calc R
H32C H 0.5181 0.3826 0.1410 0.055 Uiso 1 1 calc R
Si3 Si 0.1622(3) 0.63186(14) 0.2618(2) 0.0254(11) Uani 1 1 d .
O41 O 0.2492(6) 0.6336(3) 0.2342(4) 0.024(3) Uani 1 1 d .
O42 O 0.1286(6) 0.5782(3) 0.2714(4) 0.019(2) Uani 1 1 d .
O43 O 0.1868(7) 0.6587(4) 0.3197(4) 0.031(3) Uani 1 1 d .
O44 O 0.0783(6) 0.6560(3) 0.2291(4) 0.028(3) Uani 1 1 d .
C41 C 0.0529(9) 0.5504(5) 0.2511(8) 0.031(5) Uani 1 1 d .
C42 C 0.0729(10) 0.4986(5) 0.2683(9) 0.059(7) Uani 1 1 d .
H42A H 0.0749 0.4959 0.3072 0.088 Uiso 1 1 calc R
H42B H 0.1290 0.4892 0.2576 0.088 Uiso 1 1 calc R
H42C H 0.0275 0.4776 0.2508 0.088 Uiso 1 1 calc R
C43 C -0.0246(9) 0.5672(6) 0.2780(7) 0.038(5) Uani 1 1 d .
H43A H -0.0394 0.6000 0.2669 0.057 Uiso 1 1 calc R
H43B H -0.0098 0.5660 0.3170 0.057 Uiso 1 1 calc R
H43C H -0.0742 0.5463 0.2673 0.057 Uiso 1 1 calc R
C44 C 0.0354(10) 0.5534(6) 0.1902(8) 0.041(5) Uani 1 1 d .
H44A H 0.0886 0.5461 0.1747 0.062 Uiso 1 1 calc R
H44B H 0.0159 0.5857 0.1797 0.062 Uiso 1 1 calc R
H44C H -0.0097 0.5304 0.1771 0.062 Uiso 1 1 calc R
C45 C 0.1432(10) 0.6664(5) 0.3650(7) 0.027(4) Uani 1 1 d .
C46 C 0.1487(11) 0.6228(6) 0.3981(7) 0.044(5) Uani 1 1 d .
H46A H 0.2095 0.6162 0.4113 0.065 Uiso 1 1 calc R
H46B H 0.1244 0.5958 0.3764 0.065 Uiso 1 1 calc R
H46C H 0.1159 0.6273 0.4285 0.065 Uiso 1 1 calc R
C47 C 0.0482(11) 0.6810(6) 0.3503(8) 0.052(6) Uani 1 1 d .
H47A H 0.0150 0.6539 0.3342 0.078 Uiso 1 1 calc R
H47B H 0.0448 0.7075 0.3247 0.078 Uiso 1 1 calc R
H47C H 0.0241 0.6912 0.3827 0.078 Uiso 1 1 calc R
C48 C 0.1905(11) 0.7061(6) 0.3937(8) 0.048(6) Uani 1 1 d .
H48A H 0.1784 0.7357 0.3736 0.072 Uiso 1 1 calc R
H48B H 0.2529 0.6995 0.3975 0.072 Uiso 1 1 calc R
H48C H 0.1718 0.7094 0.4293 0.072 Uiso 1 1 calc R
C49 C 0.0589(9) 0.6919(5) 0.1886(7) 0.023(4) Uani 1 1 d .
C50 C 0.0911(12) 0.6766(6) 0.1386(7) 0.047(5) Uani 1 1 d .
H50A H 0.0649 0.6459 0.1272 0.070 Uiso 1 1 calc R
H50B H 0.1542 0.6732 0.1448 0.070 Uiso 1 1 calc R
H50C H 0.0755 0.7005 0.1106 0.070 Uiso 1 1 calc R
C51 C 0.1033(10) 0.7380(5) 0.2067(7) 0.034(4) Uani 1 1 d .
H51A H 0.1653 0.7356 0.2036 0.051 Uiso 1 1 calc R
H51B H 0.0955 0.7442 0.2442 0.051 Uiso 1 1 calc R
H51C H 0.0781 0.7643 0.1843 0.051 Uiso 1 1 calc R
C52 C -0.0384(11) 0.6977(6) 0.1833(8) 0.047(5) Uani 1 1 d .
H52A H -0.0561 0.7051 0.2184 0.070 Uiso 1 1 calc R
H52B H -0.0662 0.6680 0.1697 0.070 Uiso 1 1 calc R
H52C H -0.0560 0.7237 0.1583 0.070 Uiso 1 1 calc R
Si4 Si 0.3715(3) 0.69272(14) 0.08021(18) 0.0226(10) Uani 1 1 d .
O61 O 0.3807(7) 0.6667(3) 0.1377(4) 0.028(3) Uani 1 1 d .
O62 O 0.2969(7) 0.7339(3) 0.0822(4) 0.031(3) Uani 1 1 d .
O63 O 0.4612(7) 0.7153(4) 0.0645(5) 0.036(3) Uani 1 1 d .
O64 O 0.3396(6) 0.6549(3) 0.0324(4) 0.027(3) Uani 1 1 d .
C61 C 0.2331(11) 0.7572(5) 0.0458(7) 0.031(4) Uani 1 1 d .
C62 C 0.1763(11) 0.7209(6) 0.0144(8) 0.047(5) Uani 1 1 d .
H62A H 0.1554 0.6978 0.0391 0.070 Uiso 1 1 calc R
H62B H 0.2097 0.7043 -0.0104 0.070 Uiso 1 1 calc R
H62C H 0.1267 0.7370 -0.0058 0.070 Uiso 1 1 calc R
C63 C 0.2743(11) 0.7896(5) 0.0087(7) 0.038(5) Uani 1 1 d .
H63A H 0.3166 0.7715 -0.0090 0.057 Uiso 1 1 calc R
H63B H 0.3036 0.8159 0.0292 0.057 Uiso 1 1 calc R
H63C H 0.2296 0.8025 -0.0184 0.057 Uiso 1 1 calc R
C64 C 0.1797(11) 0.7863(5) 0.0795(7) 0.038(5) Uani 1 1 d .
H64A H 0.2176 0.8077 0.1025 0.058 Uiso 1 1 calc R
H64B H 0.1492 0.7650 0.1017 0.058 Uiso 1 1 calc R
H64C H 0.1374 0.8051 0.0562 0.058 Uiso 1 1 calc R
C65 C 0.5253(10) 0.7503(5) 0.0808(7) 0.026(4) Uani 1 1 d .
C66 C 0.5708(10) 0.7368(5) 0.1354(6) 0.034(4) Uani 1 1 d .
H66A H 0.5941 0.7044 0.1341 0.051 Uiso 1 1 calc R
H66B H 0.5295 0.7381 0.1618 0.051 Uiso 1 1 calc R
H66C H 0.6184 0.7592 0.1457 0.051 Uiso 1 1 calc R
C67 C 0.5862(11) 0.7488(6) 0.0392(7) 0.045(5) Uani 1 1 d .
H67A H 0.5552 0.7581 0.0045 0.068 Uiso 1 1 calc R
H67B H 0.6089 0.7164 0.0368 0.068 Uiso 1 1 calc R
H67C H 0.6343 0.7709 0.0491 0.068 Uiso 1 1 calc R
C68 C 0.4833(11) 0.8002(5) 0.0794(7) 0.043(5) Uani 1 1 d .
H68A H 0.4426 0.8018 0.1060 0.065 Uiso 1 1 calc R
H68B H 0.4522 0.8060 0.0437 0.065 Uiso 1 1 calc R
H68C H 0.5285 0.8244 0.0874 0.065 Uiso 1 1 calc R
C69 C 0.3694(11) 0.6402(5) -0.0170(6) 0.026(4) Uani 1 1 d .
C70 C 0.3026(11) 0.6076(5) -0.0415(6) 0.035(4) Uani 1 1 d .
H70A H 0.2476 0.6248 -0.0491 0.052 Uiso 1 1 calc R
H70B H 0.2957 0.5812 -0.0170 0.052 Uiso 1 1 calc R
H70C H 0.3197 0.5951 -0.0750 0.052 Uiso 1 1 calc R
C71 C 0.4518(11) 0.6145(6) -0.0069(7) 0.047(5) Uani 1 1 d .
H71A H 0.4421 0.5834 0.0089 0.070 Uiso 1 1 calc R
H71B H 0.4926 0.6330 0.0178 0.070 Uiso 1 1 calc R
H71C H 0.4758 0.6100 -0.0407 0.070 Uiso 1 1 calc R
C72 C 0.3818(11) 0.6839(5) -0.0522(6) 0.035(4) Uani 1 1 d .
H72A H 0.4234 0.7059 -0.0327 0.053 Uiso 1 1 calc R
H72B H 0.3261 0.7002 -0.0612 0.053 Uiso 1 1 calc R
H72C H 0.4037 0.6736 -0.0852 0.053 Uiso 1 1 calc R
N81 N 0.4349(7) 0.5224(4) 0.3132(5) 0.021(3) Uani 1 1 d .
C81 C 0.3840(8) 0.4976(4) 0.3506(6) 0.014(3) Uani 1 1 d .
C82 C 0.2922(9) 0.5200(5) 0.3455(6) 0.021(3) Uani 1 1 d .
H82A H 0.2966 0.5545 0.3539 0.025 Uiso 1 1 calc R
H82B H 0.2634 0.5164 0.3084 0.025 Uiso 1 1 calc R
C83 C 0.4278(10) 0.5011(5) 0.4087(6) 0.025(4) Uani 1 1 d .
H83A H 0.4860 0.4863 0.4116 0.029 Uiso 1 1 calc R
H83B H 0.4350 0.5350 0.4192 0.029 Uiso 1 1 calc R
C84 C 0.3719(10) 0.4451(5) 0.3346(7) 0.028(4) Uani 1 1 d .
H84A H 0.3423 0.4428 0.2975 0.034 Uiso 1 1 calc R
H84B H 0.4293 0.4295 0.3357 0.034 Uiso 1 1 calc R
C85 C 0.2393(10) 0.4950(5) 0.3844(7) 0.024(4) Uani 1 1 d .
H85 H 0.1808 0.5102 0.3825 0.029 Uiso 1 1 calc R
C86 C 0.2854(11) 0.4993(6) 0.4412(6) 0.036(5) Uani 1 1 d .
H86A H 0.2918 0.5333 0.4511 0.043 Uiso 1 1 calc R
H86B H 0.2502 0.4837 0.4664 0.043 Uiso 1 1 calc R
C87 C 0.3739(11) 0.4761(6) 0.4457(7) 0.037(5) Uani 1 1 d .
H87 H 0.4026 0.4788 0.4834 0.045 Uiso 1 1 calc R
C88 C 0.3634(10) 0.4231(6) 0.4301(7) 0.031(4) Uani 1 1 d .
H88A H 0.4210 0.4076 0.4328 0.037 Uiso 1 1 calc R
H88B H 0.3286 0.4066 0.4548 0.037 Uiso 1 1 calc R
C89 C 0.3183(9) 0.4193(5) 0.3726(7) 0.027(4) Uani 1 1 d .
H89 H 0.3128 0.3849 0.3623 0.033 Uiso 1 1 calc R
C90 C 0.2290(10) 0.4418(5) 0.3670(8) 0.037(5) Uani 1 1 d .
H90A H 0.1917 0.4248 0.3899 0.044 Uiso 1 1 calc R
H90B H 0.2018 0.4397 0.3294 0.044 Uiso 1 1 calc R
N91 N 0.5903(7) 0.5445(3) 0.2142(5) 0.016(3) Uani 1 1 d .
C91 C 0.6453(9) 0.5575(4) 0.1743(6) 0.017(3) Uani 1 1 d .
C92 C 0.6517(10) 0.5172(5) 0.1367(6) 0.028(4) Uani 1 1 d .
H92A H 0.5928 0.5084 0.1201 0.033 Uiso 1 1 calc R
H92B H 0.6767 0.4892 0.1571 0.033 Uiso 1 1 calc R
C93 C 0.7367(8) 0.5704(5) 0.1996(6) 0.020(4) Uani 1 1 d .
H93A H 0.7632 0.5428 0.2200 0.024 Uiso 1 1 calc R
H93B H 0.7341 0.5973 0.2249 0.024 Uiso 1 1 calc R
C94 C 0.6051(9) 0.6011(4) 0.1417(5) 0.015(3) Uani 1 1 d .
H94A H 0.5462 0.5930 0.1245 0.018 Uiso 1 1 calc R
H94B H 0.6003 0.6285 0.1661 0.018 Uiso 1 1 calc R
C95 C 0.7091(10) 0.5294(5) 0.0915(6) 0.024(4) Uani 1 1 d .
H95 H 0.7131 0.5017 0.0670 0.029 Uiso 1 1 calc R
C96 C 0.7979(9) 0.5442(5) 0.1179(6) 0.028(4) Uani 1 1 d .
H96A H 0.8261 0.5168 0.1378 0.033 Uiso 1 1 calc R
H96B H 0.8342 0.5535 0.0900 0.033 Uiso 1 1 calc R
C97 C 0.7926(9) 0.5846(5) 0.1551(6) 0.023(4) Uani 1 1 d U
H97 H 0.8522 0.5932 0.1719 0.027 Uiso 1 1 calc R
C98 C 0.7521(9) 0.6269(5) 0.1253(7) 0.030(4) Uani 1 1 d .
H98A H 0.7878 0.6366 0.0973 0.036 Uiso 1 1 calc R
H98B H 0.7495 0.6540 0.1503 0.036 Uiso 1 1 calc R
C99 C 0.6614(9) 0.6144(5) 0.0998(6) 0.021(4) Uani 1 1 d .
H99 H 0.6357 0.6426 0.0795 0.025 Uiso 1 1 calc R
C100 C 0.6668(11) 0.5727(5) 0.0608(7) 0.037(5) Uani 1 1 d .
H10D H 0.7016 0.5823 0.0322 0.044 Uiso 1 1 calc R
H10E H 0.6080 0.5642 0.0439 0.044 Uiso 1 1 calc R
N101 N 0.3940(7) 0.5739(4) 0.1990(5) 0.016(3) Uani 1 1 d U
C101 C 0.3509(9) 0.5370(4) 0.1626(6) 0.017(3) Uani 1 1 d U
C102 C 0.3789(13) 0.4870(5) 0.1823(8) 0.052(6) Uani 1 1 d .
H1 H 0.4428 0.4846 0.1862 0.063 Uiso 1 1 calc R
H102 H 0.3597 0.4813 0.2178 0.063 Uiso 1 1 calc R
C103 C 0.3772(11) 0.5441(5) 0.1082(7) 0.035(4) Uani 1 1 d .
H10F H 0.4411 0.5433 0.1105 0.042 Uiso 1 1 calc R
H10G H 0.3572 0.5758 0.0944 0.042 Uiso 1 1 calc R
C104 C 0.2528(9) 0.5382(5) 0.1605(7) 0.031(4) Uani 1 1 d U
H10H H 0.2361 0.5301 0.1961 0.037 Uiso 1 1 calc R
H10I H 0.2312 0.5706 0.1509 0.037 Uiso 1 1 calc R
C105 C 0.3397(13) 0.4499(6) 0.1430(8) 0.056(6) Uani 1 1 d .
H105 H 0.3581 0.4175 0.1564 0.067 Uiso 1 1 calc R
C106 C 0.3652(11) 0.4566(6) 0.0895(7) 0.039(5) Uani 1 1 d U
H10J H 0.3383 0.4315 0.0652 0.047 Uiso 1 1 calc R
H10K H 0.4289 0.4536 0.0912 0.047 Uiso 1 1 calc R
C107 C 0.3376(10) 0.5043(6) 0.0681(6) 0.032(4) Uani 1 1 d .
H107 H 0.3583 0.5090 0.0325 0.038 Uiso 1 1 calc R
C108 C 0.2434(10) 0.5104(6) 0.0629(7) 0.034(4) Uani 1 1 d U
H10L H 0.2148 0.4868 0.0374 0.040 Uiso 1 1 calc R
H10M H 0.2275 0.5427 0.0493 0.040 Uiso 1 1 calc R
C109 C 0.2129(12) 0.5032(7) 0.1197(8) 0.054(6) Uani 1 1 d .
H109 H 0.1483 0.5052 0.1168 0.064 Uiso 1 1 calc R
C110 C 0.2433(14) 0.4547(7) 0.1420(9) 0.068(6) Uani 1 1 d U
H11D H 0.2278 0.4511 0.1787 0.082 Uiso 1 1 calc R
H11E H 0.2138 0.4292 0.1195 0.082 Uiso 1 1 calc R
N111 N 0.3940(7) 0.7022(4) 0.2465(5) 0.019(3) Uani 1 1 d U
C111 C 0.3823(9) 0.7538(4) 0.2569(6) 0.018(3) Uani 1 1 d U
C112 C 0.3190(9) 0.7626(5) 0.2963(7) 0.029(4) Uani 1 1 d U
H11F H 0.3406 0.7479 0.3312 0.034 Uiso 1 1 calc R
H11G H 0.2624 0.7480 0.2831 0.034 Uiso 1 1 calc R
C113 C 0.4706(9) 0.7745(5) 0.2801(7) 0.030(4) Uani 1 1 d .
H11H H 0.5132 0.7691 0.2546 0.036 Uiso 1 1 calc R
H11I H 0.4916 0.7580 0.3140 0.036 Uiso 1 1 calc R
C114 C 0.3515(9) 0.7788(4) 0.2025(7) 0.029(4) Uani 1 1 d .
H11J H 0.3941 0.7733 0.1770 0.035 Uiso 1 1 calc R
H11K H 0.2951 0.7655 0.1868 0.035 Uiso 1 1 calc R
C115 C 0.3082(9) 0.8176(5) 0.3031(7) 0.026(4) Uani 1 1 d .
H115 H 0.2650 0.8233 0.3287 0.031 Uiso 1 1 calc R
C116 C 0.3946(10) 0.8364(5) 0.3276(7) 0.031(4) Uani 1 1 d .
H11L H 0.4122 0.8201 0.3622 0.037 Uiso 1 1 calc R
H11M H 0.3898 0.8709 0.3348 0.037 Uiso 1 1 calc R
C117 C 0.4626(11) 0.8283(5) 0.2906(7) 0.037(5) Uani 1 1 d .
H117 H 0.5196 0.8415 0.3067 0.044 Uiso 1 1 calc R
C118 C 0.4325(10) 0.8529(5) 0.2356(7) 0.029(4) Uani 1 1 d .
H11N H 0.4282 0.8878 0.2406 0.035 Uiso 1 1 calc R
H11O H 0.4750 0.8467 0.2103 0.035 Uiso 1 1 calc R
C119 C 0.3428(9) 0.8323(5) 0.2129(7) 0.025(4) Uani 1 1 d .
H119 H 0.3235 0.8484 0.1780 0.031 Uiso 1 1 calc R
C120 C 0.2742(11) 0.8400(5) 0.2495(7) 0.038(5) Uani 1 1 d .
H12D H 0.2192 0.8246 0.2344 0.046 Uiso 1 1 calc R
H12E H 0.2635 0.8744 0.2539 0.046 Uiso 1 1 calc R

loop_
_atom_site_aniso_label
_atom_site_aniso_U_11
_atom_site_aniso_U_22
_atom_site_aniso_U_33
_atom_site_aniso_U_23
_atom_site_aniso_U_13
_atom_site_aniso_U_12
U1 0.0157(3) 0.0153(2) 0.0136(3) 0.0005(3) 0.0027(2) 0.0010(2)
U2 0.0177(3) 0.0149(2) 0.0149(3) -0.0004(3) 0.0001(3) 0.0010(2)
Si1 0.014(2) 0.023(2) 0.014(2) -0.0003(19) 0.0013(19) -0.0047(16)
O1 0.023(4) 0.018(4) 0.014(4) -0.008(3) 0.001(4) 0.004(3)
O2 0.020(5) 0.021(5) 0.009(6) 0.000(5) -0.008(5) 0.000(4)
O3 0.020(6) 0.045(6) 0.015(6) -0.018(5) -0.001(5) 0.006(5)
O4 0.020(6) 0.020(5) 0.012(6) -0.002(5) 0.004(5) -0.010(4)
C1 0.014(8) 0.038(9) 0.024(10) 0.005(8) 0.000(8) -0.004(7)
C2 0.014(8) 0.045(9) 0.020(10) -0.008(8) -0.007(8) -0.007(7)
C3 0.030(9) 0.031(8) 0.017(9) 0.004(8) -0.002(8) 0.013(7)
C4 0.026(10) 0.036(9) 0.034(11) 0.013(9) -0.017(9) 0.004(7)
C5 0.017(6) 0.021(6) 0.032(8) -0.001(6) -0.008(6) -0.007(5)
C6 0.035(9) 0.037(8) 0.017(9) -0.009(8) -0.008(8) -0.018(7)
C7 0.039(11) 0.044(10) 0.024(11) -0.004(9) -0.004(9) 0.001(8)
C8 0.032(10) 0.029(9) 0.067(16) 0.012(10) -0.003(11) -0.004(8)
C9 0.020(8) 0.023(7) 0.025(10) 0.008(7) 0.000(8) 0.010(6)
C10 0.030(10) 0.041(9) 0.036(12) 0.006(9) 0.011(9) 0.006(8)
C11 0.029(10) 0.044(10) 0.021(10) 0.004(9) 0.004(8) 0.007(8)
C12 0.024(9) 0.034(8) 0.009(8) -0.010(7) 0.004(7) 0.010(7)
Si2 0.017(2) 0.020(2) 0.027(3) 0.006(2) 0.005(2) 0.0050(17)
O21 0.038(6) 0.011(4) 0.026(7) 0.004(5) 0.019(6) 0.009(4)
O22 0.008(5) 0.023(5) 0.029(7) 0.001(5) 0.001(5) 0.006(4)
O23 0.035(7) 0.030(6) 0.033(8) -0.004(6) -0.003(6) 0.003(5)
O24 0.031(6) 0.013(5) 0.028(7) 0.002(5) 0.007(6) 0.000(4)
C21 0.006(8) 0.032(9) 0.066(15) 0.003(10) 0.001(9) 0.002(6)
C22 0.031(11) 0.047(11) 0.083(18) -0.001(12) 0.024(12) 0.012(9)
C23 0.024(9) 0.049(10) 0.026(11) 0.006(9) 0.012(9) -0.001(8)
C24 0.015(8) 0.021(7) 0.078(16) -0.009(9) 0.013(10) 0.004(6)
C25 0.032(10) 0.050(11) 0.022(10) 0.017(9) -0.008(9) 0.007(8)
C26 0.19(3) 0.097(19) 0.021(13) 0.030(14) -0.023(17) -0.05(2)
C27 0.10(2) 0.084(16) 0.078(19) 0.042(15) 0.049(17) 0.015(14)
C28 0.075(15) 0.038(10) 0.069(17) 0.041(11) 0.015(14) 0.011(10)
C29 0.039(10) 0.015(7) 0.031(11) -0.006(8) -0.011(9) 0.004(7)
C30 0.039(10) 0.016(7) 0.033(11) 0.001(7) 0.018(9) -0.006(7)
C31 0.022(9) 0.029(8) 0.030(11) -0.003(8) 0.002(8) 0.011(7)
C32 0.027(10) 0.035(9) 0.051(13) -0.006(9) 0.016(10) 0.000(7)
Si3 0.017(2) 0.029(2) 0.031(3) 0.001(2) 0.007(2) 0.0044(18)
O41 0.021(6) 0.025(5) 0.027(7) -0.003(5) 0.009(5) -0.001(4)
O42 0.008(5) 0.018(5) 0.030(7) 0.003(5) -0.007(5) 0.001(4)
O43 0.025(6) 0.042(6) 0.030(7) 0.001(6) 0.018(6) 0.009(5)
O44 0.017(6) 0.031(5) 0.035(8) 0.012(6) 0.005(6) 0.012(4)
C41 0.009(8) 0.025(8) 0.059(14) 0.013(9) 0.004(9) -0.008(6)
C42 0.015(9) 0.030(9) 0.13(2) 0.017(12) 0.005(12) 0.006(7)
C43 0.012(8) 0.058(11) 0.040(12) -0.001(10) -0.010(8) -0.002(8)
C44 0.013(9) 0.052(10) 0.059(15) -0.008(11) 0.000(10) 0.005(8)
C45 0.027(9) 0.031(8) 0.022(10) -0.006(8) 0.005(8) 0.004(7)
C46 0.042(12) 0.059(11) 0.034(12) 0.008(10) 0.021(10) 0.002(9)
C47 0.045(12) 0.045(11) 0.070(17) -0.006(11) 0.023(12) 0.008(9)
C48 0.040(12) 0.053(11) 0.054(15) -0.033(11) 0.016(11) -0.004(9)
C49 0.011(8) 0.018(7) 0.040(11) -0.009(8) -0.005(8) -0.001(6)
C50 0.081(15) 0.026(9) 0.033(12) 0.002(9) 0.006(12) -0.006(9)
C51 0.044(11) 0.033(9) 0.021(10) -0.008(8) -0.006(9) -0.003(8)
C52 0.051(13) 0.043(10) 0.044(13) -0.006(10) 0.001(11) -0.017(9)
Si4 0.032(3) 0.019(2) 0.017(3) 0.0028(19) 0.001(2) -0.0001(18)
O61 0.033(7) 0.034(6) 0.017(7) 0.007(5) 0.007(6) 0.004(5)
O62 0.047(7) 0.020(5) 0.023(7) -0.003(5) -0.013(6) 0.012(5)
O63 0.039(7) 0.043(6) 0.028(8) -0.008(6) 0.006(6) -0.022(5)
O64 0.029(6) 0.032(6) 0.020(7) -0.001(5) 0.008(6) 0.005(5)
C61 0.044(11) 0.022(8) 0.028(11) 0.011(8) 0.009(9) 0.014(7)
C62 0.037(11) 0.048(10) 0.050(14) -0.017(11) -0.014(10) 0.004(9)
C63 0.061(13) 0.024(8) 0.028(11) 0.007(8) 0.001(10) 0.009(8)
C64 0.063(13) 0.035(9) 0.021(10) 0.009(8) 0.020(10) 0.021(9)
C65 0.037(10) 0.019(7) 0.023(10) 0.004(7) 0.014(9) -0.005(7)
C66 0.032(10) 0.042(9) 0.024(11) 0.000(9) -0.011(9) 0.002(8)
C67 0.035(11) 0.048(10) 0.054(14) 0.000(11) 0.004(11) -0.011(9)
C68 0.060(13) 0.027(9) 0.041(13) 0.008(9) 0.000(11) -0.019(8)
C69 0.049(11) 0.023(7) 0.009(8) 0.000(7) 0.012(8) 0.014(7)
C70 0.059(12) 0.028(8) 0.014(10) -0.002(8) -0.007(9) -0.003(8)
C71 0.064(14) 0.058(12) 0.019(11) 0.006(10) 0.009(10) 0.027(10)
C72 0.044(11) 0.041(9) 0.020(10) 0.001(9) -0.004(9) 0.004(8)
N81 0.020(7) 0.021(6) 0.021(8) 0.005(6) 0.002(6) 0.006(5)
C81 0.008(7) 0.020(7) 0.014(8) 0.012(7) 0.004(7) 0.001(5)
C82 0.016(8) 0.029(8) 0.016(9) -0.001(7) -0.004(7) 0.012(6)
C83 0.028(9) 0.028(8) 0.019(10) -0.003(7) 0.007(8) -0.004(7)
C84 0.028(9) 0.020(7) 0.038(12) 0.004(8) 0.012(9) -0.006(7)
C85 0.018(8) 0.025(8) 0.030(11) 0.006(8) 0.005(8) -0.002(6)
C86 0.047(12) 0.049(10) 0.015(10) -0.007(9) 0.019(9) -0.008(9)
C87 0.036(11) 0.060(11) 0.017(10) -0.007(9) 0.008(9) -0.015(9)
C88 0.023(9) 0.048(10) 0.022(10) 0.005(9) 0.009(8) 0.006(8)
C89 0.025(9) 0.015(7) 0.042(12) 0.000(8) 0.005(9) -0.003(6)
C90 0.034(10) 0.020(8) 0.062(14) 0.007(9) 0.027(11) -0.008(7)
N91 0.008(6) 0.016(5) 0.023(8) -0.001(6) -0.007(6) -0.004(4)
C91 0.015(8) 0.015(6) 0.025(10) -0.006(7) 0.015(7) -0.004(6)
C92 0.023(9) 0.029(8) 0.031(11) -0.001(8) 0.005(8) -0.013(7)
C93 0.010(7) 0.030(8) 0.022(9) -0.004(7) 0.011(7) -0.006(6)
C94 0.019(8) 0.018(7) 0.006(8) -0.003(6) -0.008(7) 0.005(6)
C95 0.033(9) 0.017(7) 0.022(10) 0.001(7) 0.004(8) 0.004(7)
C96 0.024(9) 0.040(9) 0.023(10) 0.011(8) 0.017(8) 0.000(7)
C97 0.014(6) 0.030(6) 0.023(7) 0.004(6) -0.007(6) 0.005(5)
C98 0.017(9) 0.039(9) 0.035(11) 0.007(9) 0.009(9) 0.001(7)
C99 0.019(8) 0.030(8) 0.016(9) 0.009(7) 0.010(8) -0.007(6)
C100 0.035(10) 0.038(9) 0.041(12) -0.007(9) 0.020(10) -0.003(8)
N101 0.020(4) 0.018(4) 0.009(4) -0.005(4) 0.002(4) -0.001(4)
C101 0.022(5) 0.015(4) 0.011(5) 0.000(4) -0.002(4) -0.002(4)
C102 0.076(15) 0.015(8) 0.059(15) 0.015(10) -0.016(12) -0.002(8)
C103 0.035(10) 0.034(9) 0.033(11) 0.006(9) -0.004(9) -0.019(8)
C104 0.024(5) 0.031(5) 0.035(6) -0.011(4) -0.006(4) -0.003(4)
C105 0.087(17) 0.023(9) 0.045(14) -0.001(10) -0.044(12) -0.008(9)
C106 0.044(8) 0.036(7) 0.032(8) -0.004(7) -0.015(7) 0.005(6)
C107 0.030(10) 0.055(11) 0.008(9) -0.001(9) -0.002(8) -0.011(8)
C108 0.032(7) 0.033(7) 0.031(8) -0.005(7) -0.015(7) 0.005(6)
C109 0.037(12) 0.072(14) 0.054(15) -0.031(12) 0.012(11) -0.029(10)
C110 0.081(10) 0.072(9) 0.055(10) -0.009(8) 0.017(8) -0.043(8)
N111 0.022(6) 0.027(5) 0.007(6) -0.002(5) -0.006(5) 0.000(5)
C111 0.019(5) 0.010(4) 0.027(5) -0.003(4) 0.008(4) 0.003(4)
C112 0.020(7) 0.030(6) 0.038(8) 0.001(6) 0.012(6) 0.010(5)
C113 0.025(9) 0.036(9) 0.035(11) -0.013(8) 0.022(9) 0.006(7)
C114 0.017(8) 0.016(7) 0.054(13) 0.002(8) 0.004(9) -0.010(6)
C115 0.022(9) 0.020(7) 0.034(11) -0.014(8) -0.006(8) 0.014(6)
C116 0.032(10) 0.024(8) 0.040(12) -0.016(8) 0.011(9) 0.005(7)
C117 0.032(10) 0.024(8) 0.052(13) -0.013(9) -0.003(10) -0.004(7)
C118 0.038(10) 0.018(7) 0.031(11) 0.010(8) -0.002(9) 0.006(7)
C119 0.023(9) 0.024(8) 0.026(10) -0.005(8) -0.010(8) -0.002(6)
C120 0.033(10) 0.021(8) 0.061(14) -0.003(9) 0.008(11) 0.013(7)

loop_
_atom_type_symbol
_atom_type_description
_atom_type_scat_dispersion_real
_atom_type_scat_dispersion_imag
_atom_type_scat_source
C C 0.0033 0.0016 'International Tables Vol C Tables 4.2.6.8 and 6.1.1.4'
H H 0.0000 0.0000 'International Tables Vol C Tables 4.2.6.8 and 6.1.1.4'
N N 0.0061 0.0033 'International Tables Vol C Tables 4.2.6.8 and 6.1.1.4'
O O 0.0106 0.0060 'International Tables Vol C Tables 4.2.6.8 and 6.1.1.4'
Si Si 0.0817 0.0704 'International Tables Vol C Tables 4.2.6.8 and 6.1.1.4'
U U -9.6767 9.6646 'International Tables Vol C Tables 4.2.6.8 and 6.1.1.4'

loop_
_exptl_crystal_face_index_h
_exptl_crystal_face_index_k
_exptl_crystal_face_index_l
_exptl_crystal_face_perp_dist
_exptl_oxdiff_crystal_face_indexfrac_h
_exptl_oxdiff_crystal_face_indexfrac_k
_exptl_oxdiff_crystal_face_indexfrac_l
_exptl_oxdiff_crystal_face_x
_exptl_oxdiff_crystal_face_y
_exptl_oxdiff_crystal_face_z
1 1 0 0.0162 0.9984 0.9983 0.0009 0.0327 0.0409 0.0026
0 1 0 0.0181 0.0000 0.9988 -0.0002 0.0017 0.0129 0.0217
-1 -1 0 0.0052 -0.9984 -0.9983 -0.0009 -0.0327 -0.0409 -0.0026
0 -1 0 0.0461 -0.0000 -0.9988 0.0002 -0.0017 -0.0129 -0.0217
0 0 1 0.0447 0.0004 0.0031 0.9985 0.0231 -0.0149 0.0070
0 0 -1 0.0447 -0.0004 -0.0031 -0.9985 -0.0231 0.0149 -0.0070

loop_
_geom_angle_atom_site_label_1
_geom_angle_atom_site_label_2
_geom_angle_atom_site_label_3
_geom_angle
N91 U1 N81 173.6(5)
N91 U1 O21 91.8(4)
N81 U1 O21 90.7(4)
N91 U1 O1 88.0(4)
N81 U1 O1 92.3(4)
O21 U1 O1 154.8(4)
N91 U1 O2 95.4(4)
N81 U1 O2 90.1(4)
O21 U1 O2 95.6(3)
O1 U1 O2 59.4(3)
N91 U1 N101 86.1(4)
N81 U1 N101 88.2(4)
O21 U1 N101 139.0(4)
O1 U1 N101 66.2(3)
O2 U1 N101 125.4(3)
N91 U1 Si1 88.8(3)
N81 U1 Si1 94.4(4)
O21 U1 Si1 126.5(3)
O1 U1 Si1 28.3(2)
O2 U1 Si1 31.3(2)
N101 U1 Si1 94.5(2)
N91 U1 U2 90.2(3)
N81 U1 U2 86.1(3)
O21 U1 U2 168.0(3)
O1 U1 U2 37.1(2)
O2 U1 U2 95.92(19)
N101 U1 U2 29.5(2)
Si1 U1 U2 65.36(8)
N111 U2 N101 169.3(5)
N111 U2 O61 91.7(4)
N101 U2 O61 93.8(4)
N111 U2 O41 93.5(4)
N101 U2 O41 93.8(4)
O61 U2 O41 106.4(4)
N111 U2 O1 88.7(4)
N101 U2 O1 80.6(4)
O61 U2 O1 126.1(3)
O41 U2 O1 127.3(4)
N111 U2 U1 127.4(4)
N101 U2 U1 42.1(4)
O61 U2 U1 120.8(2)
O41 U2 U1 112.2(2)
O1 U2 U1 39.1(2)
O3 Si1 O1 116.0(6)
O3 Si1 O4 108.9(5)
O1 Si1 O4 115.3(5)
O3 Si1 O2 105.3(5)
O1 Si1 O2 98.4(5)
O4 Si1 O2 112.0(5)
O3 Si1 U1 116.9(4)
O1 Si1 U1 46.5(3)
O4 Si1 U1 134.0(3)
O2 Si1 U1 52.4(3)
Si1 O1 U2 150.7(5)
Si1 O1 U1 105.1(5)
U2 O1 U1 103.9(4)
C1 O2 Si1 131.1(8)
C1 O2 U1 128.4(8)
Si1 O2 U1 96.3(4)
C5 O3 Si1 143.7(9)
C9 O4 Si1 133.1(9)
O2 C1 C3 105.5(11)
O2 C1 C4 107.4(12)
C3 C1 C4 112.4(12)
O2 C1 C2 108.2(11)
C3 C1 C2 111.7(13)
C4 C1 C2 111.4(12)
C1 C2 H2A 109.5
C1 C2 H2B 109.5
H2A C2 H2B 109.5
C1 C2 H2C 109.5
H2A C2 H2C 109.5
H2B C2 H2C 109.5
C1 C3 H3A 109.5
C1 C3 H3B 109.5
H3A C3 H3B 109.5
C1 C3 H3C 109.5
H3A C3 H3C 109.5
H3B C3 H3C 109.5
C1 C4 H4A 109.5
C1 C4 H4B 109.5
H4A C4 H4B 109.5
C1 C4 H4C 109.5
H4A C4 H4C 109.5
H4B C4 H4C 109.5
C6 C5 O3 113.3(12)
C6 C5 C8 110.6(15)
O3 C5 C8 104.7(11)
C6 C5 C7 111.8(12)
O3 C5 C7 107.7(13)
C8 C5 C7 108.5(13)
C5 C6 H6A 109.5
C5 C6 H6B 109.5
H6A C6 H6B 109.5
C5 C6 H6C 109.5
H6A C6 H6C 109.5
H6B C6 H6C 109.5
C5 C7 H7A 109.5
C5 C7 H7B 109.5
H7A C7 H7B 109.5
C5 C7 H7C 109.5
H7A C7 H7C 109.5
H7B C7 H7C 109.5
C5 C8 H8A 109.5
C5 C8 H8B 109.5
H8A C8 H8B 109.5
C5 C8 H8C 109.5
H8A C8 H8C 109.5
H8B C8 H8C 109.5
O4 C9 C11 109.8(11)
O4 C9 C12 112.3(13)
C11 C9 C12 110.7(12)
O4 C9 C10 104.7(11)
C11 C9 C10 109.6(14)
C12 C9 C10 109.5(12)
C9 C10 H10A 109.5
C9 C10 H10B 109.5
H10A C10 H10B 109.5
C9 C10 H10C 109.5
H10A C10 H10C 109.5
H10B C10 H10C 109.5
C9 C11 H11A 109.5
C9 C11 H11B 109.5
H11A C11 H11B 109.5
C9 C11 H11C 109.5
H11A C11 H11C 109.5
H11B C11 H11C 109.5
C9 C12 H12A 109.5
C9 C12 H12B 109.5
H12A C12 H12B 109.5
C9 C12 H12C 109.5
H12A C12 H12C 109.5
H12B C12 H12C 109.5
O21 Si2 O23 114.2(6)
O21 Si2 O22 107.3(5)
O23 Si2 O22 106.6(6)
O21 Si2 O24 112.5(6)
O23 Si2 O24 105.0(5)
O22 Si2 O24 111.0(5)
Si2 O21 U1 160.8(6)
C21 O22 Si2 132.1(9)
C25 O23 Si2 136.9(11)
C29 O24 Si2 134.1(9)
O22 C21 C23 108.9(13)
O22 C21 C22 107.8(14)
C23 C21 C22 109.9(13)
O22 C21 C24 111.7(11)
C23 C21 C24 110.7(14)
C22 C21 C24 107.7(15)
C21 C22 H22A 109.5
C21 C22 H22B 109.5
H22A C22 H22B 109.5
C21 C22 H22C 109.5
H22A C22 H22C 109.5
H22B C22 H22C 109.5
C21 C23 H23A 109.5
C21 C23 H23B 109.5
H23A C23 H23B 109.5
C21 C23 H23C 109.5
H23A C23 H23C 109.5
H23B C23 H23C 109.5
C21 C24 H24A 109.5
C21 C24 H24B 109.5
H24A C24 H24B 109.5
C21 C24 H24C 109.5
H24A C24 H24C 109.5
H24B C24 H24C 109.5
O23 C25 C26 106.2(14)
O23 C25 C28 111.2(14)
C26 C25 C28 111.8(18)
O23 C25 C27 107.4(14)
C26 C25 C27 109.0(17)
C28 C25 C27 111.1(16)
C25 C26 H26A 109.5
C25 C26 H26B 109.5
H26A C26 H26B 109.5
C25 C26 H26C 109.5
H26A C26 H26C 109.5
H26B C26 H26C 109.5
C25 C27 H27A 109.5
C25 C27 H27B 109.5
H27A C27 H27B 109.5
C25 C27 H27C 109.5
H27A C27 H27C 109.5
H27B C27 H27C 109.5
C25 C28 H28A 109.5
C25 C28 H28B 109.5
H28A C28 H28B 109.5
C25 C28 H28C 109.5
H28A C28 H28C 109.5
H28B C28 H28C 109.5
O24 C29 C32 111.1(12)
O24 C29 C30 107.2(13)
C32 C29 C30 109.3(13)
O24 C29 C31 106.3(13)
C32 C29 C31 109.9(13)
C30 C29 C31 113.0(12)
C29 C30 H30A 109.5
C29 C30 H30B 109.5
H30A C30 H30B 109.5
C29 C30 H30C 109.5
H30A C30 H30C 109.5
H30B C30 H30C 109.5
C29 C31 H31A 109.5
C29 C31 H31B 109.5
H31A C31 H31B 109.5
C29 C31 H31C 109.5
H31A C31 H31C 109.5
H31B C31 H31C 109.5
C29 C32 H32A 109.5
C29 C32 H32B 109.5
H32A C32 H32B 109.5
C29 C32 H32C 109.5
H32A C32 H32C 109.5
H32B C32 H32C 109.5
O41 Si3 O44 116.3(6)
O41 Si3 O42 113.5(5)
O44 Si3 O42 102.2(5)
O41 Si3 O43 104.8(6)
O44 Si3 O43 110.4(6)
O42 Si3 O43 109.8(6)
Si3 O41 U2 163.8(7)
C41 O42 Si3 135.2(9)
C45 O43 Si3 134.6(10)
C49 O44 Si3 138.1(9)
O42 C41 C44 111.1(12)
O42 C41 C43 109.3(13)
C44 C41 C43 112.1(13)
O42 C41 C42 106.4(13)
C44 C41 C42 109.8(15)
C43 C41 C42 108.0(13)
C41 C42 H42A 109.5
C41 C42 H42B 109.5
H42A C42 H42B 109.5
C41 C42 H42C 109.5
H42A C42 H42C 109.5
H42B C42 H42C 109.5
C41 C43 H43A 109.5
C41 C43 H43B 109.5
H43A C43 H43B 109.5
C41 C43 H43C 109.5
H43A C43 H43C 109.5
H43B C43 H43C 109.5
C41 C44 H44A 109.5
C41 C44 H44B 109.5
H44A C44 H44B 109.5
C41 C44 H44C 109.5
H44A C44 H44C 109.5
H44B C44 H44C 109.5
O43 C45 C48 104.4(12)
O43 C45 C46 109.2(12)
C48 C45 C46 111.0(15)
O43 C45 C47 113.1(15)
C48 C45 C47 108.9(13)
C46 C45 C47 110.2(13)
C45 C46 H46A 109.5
C45 C46 H46B 109.5
H46A C46 H46B 109.5
C45 C46 H46C 109.5
H46A C46 H46C 109.5
H46B C46 H46C 109.5
C45 C47 H47A 109.5
C45 C47 H47B 109.5
H47A C47 H47B 109.5
C45 C47 H47C 109.5
H47A C47 H47C 109.5
H47B C47 H47C 109.5
C45 C48 H48A 109.5
C45 C48 H48B 109.5
H48A C48 H48B 109.5
C45 C48 H48C 109.5
H48A C48 H48C 109.5
H48B C48 H48C 109.5
O44 C49 C50 109.6(11)
O44 C49 C51 109.8(13)
C50 C49 C51 108.4(13)
O44 C49 C52 104.9(12)
C50 C49 C52 113.4(16)
C51 C49 C52 110.6(12)
C49 C50 H50A 109.5
C49 C50 H50B 109.5
H50A C50 H50B 109.5
C49 C50 H50C 109.5
H50A C50 H50C 109.5
H50B C50 H50C 109.5
C49 C51 H51A 109.5
C49 C51 H51B 109.5
H51A C51 H51B 109.5
C49 C51 H51C 109.5
H51A C51 H51C 109.5
H51B C51 H51C 109.5
C49 C52 H52A 109.5
C49 C52 H52B 109.5
H52A C52 H52B 109.5
C49 C52 H52C 109.5
H52A C52 H52C 109.5
H52B C52 H52C 109.5
O61 Si4 O63 114.3(6)
O61 Si4 O64 110.5(5)
O63 Si4 O64 105.4(5)
O61 Si4 O62 106.0(6)
O63 Si4 O62 111.4(6)
O64 Si4 O62 109.2(6)
Si4 O61 U2 171.6(6)
C61 O62 Si4 137.9(10)
C65 O63 Si4 142.3(10)
C69 O64 Si4 136.1(10)
O62 C61 C64 106.0(13)
O62 C61 C63 111.1(13)
C64 C61 C63 109.4(12)
O62 C61 C62 110.2(12)
C64 C61 C62 109.5(14)
C63 C61 C62 110.5(15)
C61 C62 H62A 109.5
C61 C62 H62B 109.5
H62A C62 H62B 109.5
C61 C62 H62C 109.5
H62A C62 H62C 109.5
H62B C62 H62C 109.5
C61 C63 H63A 109.5
C61 C63 H63B 109.5
H63A C63 H63B 109.5
C61 C63 H63C 109.5
H63A C63 H63C 109.5
H63B C63 H63C 109.5
C61 C64 H64A 109.5
C61 C64 H64B 109.5
H64A C64 H64B 109.5
C61 C64 H64C 109.5
H64A C64 H64C 109.5
H64B C64 H64C 109.5
O63 C65 C67 105.1(13)
O63 C65 C66 108.7(12)
C67 C65 C66 111.3(14)
O63 C65 C68 109.8(13)
C67 C65 C68 108.1(13)
C66 C65 C68 113.4(14)
C65 C66 H66A 109.5
C65 C66 H66B 109.5
H66A C66 H66B 109.5
C65 C66 H66C 109.5
H66A C66 H66C 109.5
H66B C66 H66C 109.5
C65 C67 H67A 109.5
C65 C67 H67B 109.5
H67A C67 H67B 109.5
C65 C67 H67C 109.5
H67A C67 H67C 109.5
H67B C67 H67C 109.5
C65 C68 H68A 109.5
C65 C68 H68B 109.5
H68A C68 H68B 109.5
C65 C68 H68C 109.5
H68A C68 H68C 109.5
H68B C68 H68C 109.5
O64 C69 C70 104.8(12)
O64 C69 C71 111.1(14)
C70 C69 C71 109.1(13)
O64 C69 C72 110.3(11)
C70 C69 C72 112.8(14)
C71 C69 C72 108.8(13)
C69 C70 H70A 109.5
C69 C70 H70B 109.5
H70A C70 H70B 109.5
C69 C70 H70C 109.5
H70A C70 H70C 109.5
H70B C70 H70C 109.5
C69 C71 H71A 109.5
C69 C71 H71B 109.5
H71A C71 H71B 109.5
C69 C71 H71C 109.5
H71A C71 H71C 109.5
H71B C71 H71C 109.5
C69 C72 H72A 109.5
C69 C72 H72B 109.5
H72A C72 H72B 109.5
C69 C72 H72C 109.5
H72A C72 H72C 109.5
H72B C72 H72C 109.5
C81 N81 U1 160.4(9)
N81 C81 C84 110.1(11)
N81 C81 C83 111.5(11)
C84 C81 C83 109.6(12)
N81 C81 C82 108.5(11)
C84 C81 C82 106.6(11)
C83 C81 C82 110.3(11)
C85 C82 C81 109.0(11)
C85 C82 H82A 109.9
C81 C82 H82A 109.9
C85 C82 H82B 109.9
C81 C82 H82B 109.9
H82A C82 H82B 108.3
C87 C83 C81 110.1(12)
C87 C83 H83A 109.6
C81 C83 H83A 109.6
C87 C83 H83B 109.6
C81 C83 H83B 109.6
H83A C83 H83B 108.1
C89 C84 C81 110.4(12)
C89 C84 H84A 109.6
C81 C84 H84A 109.6
C89 C84 H84B 109.6
C81 C84 H84B 109.6
H84A C84 H84B 108.1
C86 C85 C82 109.7(12)
C86 C85 C90 111.1(14)
C82 C85 C90 107.7(12)
C86 C85 H85 109.5
C82 C85 H85 109.5
C90 C85 H85 109.5
C87 C86 C85 110.9(12)
C87 C86 H86A 109.5
C85 C86 H86A 109.5
C87 C86 H86B 109.5
C85 C86 H86B 109.5
H86A C86 H86B 108.1
C83 C87 C86 109.1(14)
C83 C87 C88 109.9(12)
C86 C87 C88 109.2(13)
C83 C87 H87 109.6
C86 C87 H87 109.6
C88 C87 H87 109.6
C89 C88 C87 109.2(13)
C89 C88 H88A 109.8
C87 C88 H88A 109.8
C89 C88 H88B 109.8
C87 C88 H88B 109.8
H88A C88 H88B 108.3
C90 C89 C84 108.1(13)
C90 C89 C88 111.5(13)
C84 C89 C88 109.7(13)
C90 C89 H89 109.2
C84 C89 H89 109.2
C88 C89 H89 109.2
C89 C90 C85 108.2(13)
C89 C90 H90A 110.1
C85 C90 H90A 110.1
C89 C90 H90B 110.1
C85 C90 H90B 110.1
H90A C90 H90B 108.4
C91 N91 U1 174.9(9)
N91 C91 C92 110.0(10)
N91 C91 C93 111.7(13)
C92 C91 C93 108.3(11)
N91 C91 C94 109.3(10)
C92 C91 C94 108.6(12)
C93 C91 C94 109.0(11)
C91 C92 C95 112.5(11)
C91 C92 H92A 109.1
C95 C92 H92A 109.1
C91 C92 H92B 109.1
C95 C92 H92B 109.1
H92A C92 H92B 107.8
C91 C93 C97 109.6(13)
C91 C93 H93A 109.8
C97 C93 H93A 109.8
C91 C93 H93B 109.8
C97 C93 H93B 109.8
H93A C93 H93B 108.2
C99 C94 C91 109.4(11)
C99 C94 H94A 109.8
C91 C94 H94A 109.8
C99 C94 H94B 109.8
C91 C94 H94B 109.8
H94A C94 H94B 108.2
C96 C95 C100 108.2(12)
C96 C95 C92 108.2(13)
C100 C95 C92 106.9(12)
C96 C95 H95 111.1
C100 C95 H95 111.1
C92 C95 H95 111.1
C97 C96 C95 111.6(12)
C97 C96 H96A 109.3
C95 C96 H96A 109.3
C97 C96 H96B 109.3
C95 C96 H96B 109.3
H96A C96 H96B 108.0
C96 C97 C98 110.0(13)
C96 C97 C93 110.0(11)
C98 C97 C93 109.0(11)
C96 C97 H97 109.3
C98 C97 H97 109.3
C93 C97 H97 109.3
C97 C98 C99 109.8(12)
C97 C98 H98A 109.7
C99 C98 H98A 109.7
C97 C98 H98B 109.7
C99 C98 H98B 109.7
H98A C98 H98B 108.2
C94 C99 C98 110.8(13)
C94 C99 C100 110.2(11)
C98 C99 C100 109.0(12)
C94 C99 H99 109.0
C98 C99 H99 109.0
C100 C99 H99 109.0
C99 C100 C95 109.4(14)
C99 C100 H10D 109.8
C95 C100 H10D 109.8
C99 C100 H10E 109.8
C95 C100 H10E 109.8
H10D C100 H10E 108.2
C101 N101 U2 141.7(9)
C101 N101 U1 109.5(8)
U2 N101 U1 108.4(5)
N101 C101 C103 108.7(11)
N101 C101 C104 112.4(11)
C103 C101 C104 110.7(14)
N101 C101 C102 110.5(13)
C103 C101 C102 108.7(13)
C104 C101 C102 105.9(12)
C105 C102 C101 110.1(15)
C105 C102 H1 109.6
C101 C102 H1 109.6
C105 C102 H102 109.6
C101 C102 H102 109.6
H1 C102 H102 108.1
C101 C103 C107 111.3(11)
C101 C103 H10F 109.4
C107 C103 H10F 109.4
C101 C103 H10G 109.4
C107 C103 H10G 109.4
H10F C103 H10G 108.0
C109 C104 C101 109.8(13)
C109 C104 H10H 109.7
C101 C104 H10H 109.7
C109 C104 H10I 109.7
C101 C104 H10I 109.7
H10H C104 H10I 108.2
C106 C105 C102 112.3(16)
C106 C105 C110 111.0(18)
C102 C105 C110 105.6(17)
C106 C105 H105 109.3
C102 C105 H105 109.3
C110 C105 H105 109.3
C105 C106 C107 110.5(14)
C105 C106 H10J 109.5
C107 C106 H10J 109.6
C105 C106 H10K 109.6
C107 C106 H10K 109.6
H10J C106 H10K 108.1
C108 C107 C106 112.3(13)
C108 C107 C103 106.3(13)
C106 C107 C103 109.5(14)
C108 C107 H107 109.6
C106 C107 H107 109.5
C103 C107 H107 109.6
C107 C108 C109 108.4(15)
C107 C108 H10L 110.0
C109 C108 H10L 110.0
C107 C108 H10M 110.0
C109 C108 H10M 110.0
H10L C108 H10M 108.4
C104 C109 C110 104.4(17)
C104 C109 C108 113.1(14)
C110 C109 C108 109.5(15)
C104 C109 H109 109.9
C110 C109 H109 109.9
C108 C109 H109 109.9
C105 C110 C109 110.5(15)
C105 C110 H11D 109.6
C109 C110 H11D 109.6
C105 C110 H11E 109.6
C109 C110 H11E 109.6
H11D C110 H11E 108.1
C111 N111 U2 164.6(11)
N111 C111 C112 112.3(11)
N111 C111 C113 108.1(11)
C112 C111 C113 108.4(13)
N111 C111 C114 108.2(12)
C112 C111 C114 110.6(12)
C113 C111 C114 109.1(11)
C111 C112 C115 108.7(12)
C111 C112 H11F 109.9
C115 C112 H11F 109.9
C111 C112 H11G 109.9
C115 C112 H11G 109.9
H11F C112 H11G 108.3
C111 C113 C117 110.3(12)
C111 C113 H11H 109.6
C117 C113 H11H 109.6
C111 C113 H11I 109.6
C117 C113 H11I 109.6
H11H C113 H11I 108.1
C119 C114 C111 108.2(13)
C119 C114 H11J 110.1
C111 C114 H11J 110.1
C119 C114 H11K 110.1
C111 C114 H11K 110.1
H11J C114 H11K 108.4
C116 C115 C120 114.5(14)
C116 C115 C112 106.8(12)
C120 C115 C112 109.9(13)
C116 C115 H115 108.5
C120 C115 H115 108.5
C112 C115 H115 108.5
C115 C116 C117 110.7(14)
C115 C116 H11L 109.5
C117 C116 H11L 109.5
C115 C116 H11M 109.5
C117 C116 H11M 109.5
H11L C116 H11M 108.1
C116 C117 C113 109.3(12)
C116 C117 C118 108.9(13)
C113 C117 C118 107.5(14)
C116 C117 H117 110.4
C113 C117 H117 110.4
C118 C117 H117 110.4
C119 C118 C117 108.6(12)
C119 C118 H11N 110.0
C117 C118 H11N 110.0
C119 C118 H11O 110.0
C117 C118 H11O 110.0
H11N C118 H11O 108.3
C120 C119 C114 109.1(12)
C120 C119 C118 113.2(14)
C114 C119 C118 109.4(12)
C120 C119 H119 108.3
C114 C119 H119 108.3
C118 C119 H119 108.3
C119 C120 C115 106.8(13)
C119 C120 H12D 110.4
C115 C120 H12D 110.4
C119 C120 H12E 110.4
C115 C120 H12E 110.4
H12D C120 H12E 108.6

loop_
_geom_bond_atom_site_label_1
_geom_bond_atom_site_label_2
_geom_bond_distance
U1 N91 1.862(11)
U1 N81 1.879(11)
U1 O21 2.218(8)
U1 O1 2.446(8)
U1 O2 2.593(9)
U1 N101 2.661(12)
U1 Si1 3.253(4)
U1 U2 3.7686(7)
U2 N111 1.852(11)
U2 N101 1.957(10)
U2 O61 2.174(10)
U2 O41 2.186(9)
U2 O1 2.340(10)
Si1 O3 1.567(10)
Si1 O1 1.600(10)
Si1 O4 1.621(9)
Si1 O2 1.700(9)
O2 C1 1.478(17)
O3 C5 1.480(16)
O4 C9 1.429(16)
C1 C3 1.486(19)
C1 C4 1.52(2)
C1 C2 1.54(2)
C2 H2A 0.9800
C2 H2B 0.9800
C2 H2C 0.9800
C3 H3A 0.9800
C3 H3B 0.9800
C3 H3C 0.9800
C4 H4A 0.9800
C4 H4B 0.9800
C4 H4C 0.9800
C5 C6 1.443(19)
C5 C8 1.52(2)
C5 C7 1.54(2)
C6 H6A 0.9800
C6 H6B 0.9800
C6 H6C 0.9800
C7 H7A 0.9800
C7 H7B 0.9800
C7 H7C 0.9800
C8 H8A 0.9800
C8 H8B 0.9800
C8 H8C 0.9800
C9 C11 1.49(2)
C9 C12 1.50(2)
C9 C10 1.514(19)
C10 H10A 0.9800
C10 H10B 0.9800
C10 H10C 0.9800
C11 H11A 0.9800
C11 H11B 0.9800
C11 H11C 0.9800
C12 H12A 0.9800
C12 H12B 0.9800
C12 H12C 0.9800
Si2 O21 1.602(9)
Si2 O23 1.626(12)
Si2 O22 1.628(9)
Si2 O24 1.630(10)
O22 C21 1.445(15)
O23 C25 1.444(18)
O24 C29 1.435(19)
C21 C23 1.49(2)
C21 C22 1.51(3)
C21 C24 1.541(19)
C22 H22A 0.9800
C22 H22B 0.9800
C22 H22C 0.9800
C23 H23A 0.9800
C23 H23B 0.9800
C23 H23C 0.9800
C24 H24A 0.9800
C24 H24B 0.9800
C24 H24C 0.9800
C25 C26 1.50(3)
C25 C28 1.51(2)
C25 C27 1.52(2)
C26 H26A 0.9800
C26 H26B 0.9800
C26 H26C 0.9800
C27 H27A 0.9800
C27 H27B 0.9800
C27 H27C 0.9800
C28 H28A 0.9800
C28 H28B 0.9800
C28 H28C 0.9800
C29 C32 1.50(2)
C29 C30 1.512(17)
C29 C31 1.523(19)
C30 H30A 0.9800
C30 H30B 0.9800
C30 H30C 0.9800
C31 H31A 0.9800
C31 H31B 0.9800
C31 H31C 0.9800
C32 H32A 0.9800
C32 H32B 0.9800
C32 H32C 0.9800
Si3 O41 1.598(9)
Si3 O44 1.603(11)
Si3 O42 1.621(9)
Si3 O43 1.643(12)
O42 C41 1.451(17)
O43 C45 1.414(16)
O44 C49 1.440(17)
C41 C44 1.53(2)
C41 C43 1.529(19)
C41 C42 1.538(19)
C42 H42A 0.9800
C42 H42B 0.9800
C42 H42C 0.9800
C43 H43A 0.9800
C43 H43B 0.9800
C43 H43C 0.9800
C44 H44A 0.9800
C44 H44B 0.9800
C44 H44C 0.9800
C45 C48 1.47(2)
C45 C46 1.48(2)
C45 C47 1.53(2)
C46 H46A 0.9800
C46 H46B 0.9800
C46 H46C 0.9800
C47 H47A 0.9800
C47 H47B 0.9800
C47 H47C 0.9800
C48 H48A 0.9800
C48 H48B 0.9800
C48 H48C 0.9800
C49 C50 1.48(2)
C49 C51 1.510(18)
C49 C52 1.51(2)
C50 H50A 0.9800
C50 H50B 0.9800
C50 H50C 0.9800
C51 H51A 0.9800
C51 H51B 0.9800
C51 H51C 0.9800
C52 H52A 0.9800
C52 H52B 0.9800
C52 H52C 0.9800
Si4 O61 1.610(11)
Si4 O63 1.626(10)
Si4 O64 1.635(11)
Si4 O62 1.643(10)
O62 C61 1.423(18)
O63 C65 1.423(17)
O64 C69 1.439(16)
C61 C64 1.500(18)
C61 C63 1.504(19)
C61 C62 1.50(2)
C62 H62A 0.9800
C62 H62B 0.9800
C62 H62C 0.9800
C63 H63A 0.9800
C63 H63B 0.9800
C63 H63C 0.9800
C64 H64A 0.9800
C64 H64B 0.9800
C64 H64C 0.9800
C65 C67 1.498(19)
C65 C66 1.51(2)
C65 C68 1.54(2)
C66 H66A 0.9800
C66 H66B 0.9800
C66 H66C 0.9800
C67 H67A 0.9800
C67 H67B 0.9800
C67 H67C 0.9800
C68 H68A 0.9800
C68 H68B 0.9800
C68 H68C 0.9800
C69 C70 1.46(2)
C69 C71 1.46(2)
C69 C72 1.540(19)
C70 H70A 0.9800
C70 H70B 0.9800
C70 H70C 0.9800
C71 H71A 0.9800
C71 H71B 0.9800
C71 H71C 0.9800
C72 H72A 0.9800
C72 H72B 0.9800
C72 H72C 0.9800
N81 C81 1.477(15)
C81 C84 1.534(18)
C81 C83 1.54(2)
C81 C82 1.551(17)
C82 C85 1.527(18)
C82 H82A 0.9900
C82 H82B 0.9900
C83 C87 1.502(19)
C83 H83A 0.9900
C83 H83B 0.9900
C84 C89 1.527(18)
C84 H84A 0.9900
C84 H84B 0.9900
C85 C86 1.52(2)
C85 C90 1.559(18)
C85 H85 1.0000
C86 C87 1.51(2)
C86 H86A 0.9900
C86 H86B 0.9900
C87 C88 1.54(2)
C87 H87 1.0000
C88 C89 1.53(2)
C88 H88A 0.9900
C88 H88B 0.9900
C89 C90 1.516(19)
C89 H89 1.0000
C90 H90A 0.9900
C90 H90B 0.9900
N91 C91 1.445(16)
C91 C92 1.485(18)
C91 C93 1.528(19)
C91 C94 1.560(18)
C92 C95 1.571(19)
C92 H92A 0.9900
C92 H92B 0.9900
C93 C97 1.554(18)
C93 H93A 0.9900
C93 H93B 0.9900
C94 C99 1.499(17)
C94 H94A 0.9900
C94 H94B 0.9900
C95 C96 1.52(2)
C95 C100 1.54(2)
C95 H95 1.0000
C96 C97 1.478(19)
C96 H96A 0.9900
C96 H96B 0.9900
C97 C98 1.501(19)
C97 H97 1.0000
C98 C99 1.52(2)
C98 H98A 0.9900
C98 H98B 0.9900
C99 C100 1.54(2)
C99 H99 1.0000
C100 H10D 0.9900
C100 H10E 0.9900
N101 C101 1.485(17)
C101 C103 1.49(2)
C101 C104 1.522(19)
C101 C102 1.531(18)
C102 C105 1.51(2)
C102 H1 0.9900
C102 H102 0.9900
C103 C107 1.58(2)
C103 H10F 0.9900
C103 H10G 0.9900
C104 C109 1.50(2)
C104 H10H 0.9900
C104 H10I 0.9900
C105 C106 1.46(2)
C105 C110 1.50(3)
C105 H105 1.0000
C106 C107 1.48(2)
C106 H10J 0.9900
C106 H10K 0.9900
C107 C108 1.47(2)
C107 H107 1.0000
C108 C109 1.57(2)
C108 H10L 0.9900
C108 H10M 0.9900
C109 C110 1.52(3)
C109 H109 1.0000
C110 H11D 0.9900
C110 H11E 0.9900
N111 C111 1.489(16)
C111 C112 1.502(18)
C111 C113 1.54(2)
C111 C114 1.56(2)
C112 C115 1.564(18)
C112 H11F 0.9900
C112 H11G 0.9900
C113 C117 1.540(18)
C113 H11H 0.9900
C113 H11I 0.9900
C114 C119 1.534(18)
C114 H11J 0.9900
C114 H11K 0.9900
C115 C116 1.50(2)
C115 C120 1.52(2)
C115 H115 1.0000
C116 C117 1.51(2)
C116 H11L 0.9900
C116 H11M 0.9900
C117 C118 1.56(2)
C117 H117 1.0000
C118 C119 1.55(2)
C118 H11N 0.9900
C118 H11O 0.9900
C119 C120 1.51(2)
C119 H119 1.0000
C120 H12D 0.9900
C120 H12E 0.9900
